data_7022387
loop_
_publ_author_name
'Mosalkova, Anastasiya P.'
'Voitekhovich, Sergei V.'
'Lyakhov, Alexander S.'
'Ivashkevich, Ludmila S.'
'Lach, Jochen'
'Kersting, Berthold'
'Gaponik, Pavel N.'
'Ivashkevich, Oleg A.'

_publ_section_title
;
 2-tert-Butyl-5-(2-pyridyl)-2H-tetrazole as a chelating ligand in the
 direct synthesis of novel Cu(II) and heterobimetallic Cu(II)/Mn(II)
 complexes.
;
_journal_issue 8
_journal_name_full 'Dalton transactions (Cambridge, England : 2003)'
_journal_page_first 2985
_journal_page_last 2997
_journal_paper_doi 10.1039/c2dt32512h
_journal_volume 42
_journal_year 2013
_chemical_formula_moiety 'C22 H26 Cu N12 S2'
_chemical_formula_sum 'C22 H26 Cu N12 S2'
_chemical_formula_weight 586.21
_chemical_name_systematic
;
?
;
_space_group_IT_number 14
_symmetry_cell_setting monoclinic
_symmetry_space_group_name_Hall '-P 2ybc'
_symmetry_space_group_name_H-M 'P 1 21/c 1'
_atom_sites_solution_hydrogens geom
_atom_sites_solution_primary direct
_atom_sites_solution_secondary difmap
_audit_creation_method SHELXL-97
_cell_angle_alpha 90.00
_cell_angle_beta 109.8770(10)
_cell_angle_gamma 90.00
_cell_formula_units_Z 2
_cell_length_a 10.2627(4)
_cell_length_b 9.3012(4)
_cell_length_c 15.2346(8)
_cell_measurement_reflns_used 8638
_cell_measurement_temperature 100(2)
_cell_measurement_theta_max 30.00
_cell_measurement_theta_min 3.04
_cell_volume 1367.59(11)
_computing_cell_refinement 'SAINT (Bruker, 2010)'
_computing_data_collection 'APEX2 (Bruker, 2010)'
_computing_data_reduction 'SAINT (Bruker, 2010)'
_computing_molecular_graphics 'PLATON (Spek, 2009)'
_computing_publication_material
;
SHELXL-97 (Sheldrick, 2008),
PLATON (Spek, 2009)
;
_computing_structure_refinement 'SHELXL-97 (Sheldrick, 2008)'
_computing_structure_solution 'SIR2004 (Burla et al., 2005)'
_diffrn_ambient_temperature 100(2)
_diffrn_measured_fraction_theta_full 0.999
_diffrn_measured_fraction_theta_max 0.999
_diffrn_measurement_device_type 'Bruker APEX-II CCD'
_diffrn_measurement_method '\f and \w scans'
_diffrn_radiation_monochromator graphite
_diffrn_radiation_source 'fine-focus sealed tube'
_diffrn_radiation_type MoK\a
_diffrn_radiation_wavelength 0.71073
_diffrn_reflns_av_R_equivalents 0.0134
_diffrn_reflns_av_sigmaI/netI 0.0105
_diffrn_reflns_limit_h_max 12
_diffrn_reflns_limit_h_min -12
_diffrn_reflns_limit_k_max 11
_diffrn_reflns_limit_k_min -11
_diffrn_reflns_limit_l_max 18
_diffrn_reflns_limit_l_min -18
_diffrn_reflns_number 11896
_diffrn_reflns_theta_full 26.00
_diffrn_reflns_theta_max 26.00
_diffrn_reflns_theta_min 2.91
_diffrn_standards_number 0
_exptl_absorpt_coefficient_mu 0.987
_exptl_absorpt_correction_T_max 0.8271
_exptl_absorpt_correction_T_min 0.7561
_exptl_absorpt_correction_type multi-scan
_exptl_absorpt_process_details 'SADABS (Bruker, 2008)'
_exptl_crystal_colour green
_exptl_crystal_density_diffrn 1.424
_exptl_crystal_density_method 'not measured'
_exptl_crystal_description prism
_exptl_crystal_F_000 606
_exptl_crystal_size_max 0.30
_exptl_crystal_size_mid 0.20
_exptl_crystal_size_min 0.20
_refine_diff_density_max 0.301
_refine_diff_density_min -0.316
_refine_diff_density_rms 0.042
_refine_ls_extinction_method none
_refine_ls_goodness_of_fit_ref 1.010
_refine_ls_hydrogen_treatment constr
_refine_ls_matrix_type full
_refine_ls_number_parameters 203
_refine_ls_number_reflns 2687
_refine_ls_number_restraints 36
_refine_ls_restrained_S_all 1.025
_refine_ls_R_factor_all 0.0246
_refine_ls_R_factor_gt 0.0230
_refine_ls_shift/su_max 0.000
_refine_ls_shift/su_mean 0.000
_refine_ls_structure_factor_coef Fsqd
_refine_ls_weighting_details 'calc w=1/[\s^2^(Fo^2^)+(0.0399P)^2^+0.6134P] where P=(Fo^2^+2Fc^2^)/3'
_refine_ls_weighting_scheme calc
_refine_ls_wR_factor_gt 0.0655
_refine_ls_wR_factor_ref 0.0667
_reflns_number_gt 2538
_reflns_number_total 2687
_reflns_threshold_expression I>2\s(I)
_cod_data_source_file c2dt32512h.txt
_cod_data_source_block 2
_cod_original_sg_symbol_H-M 'P 21/c'
_cod_database_code 7022387

loop_
_symmetry_equiv_pos_as_xyz
'x, y, z'
'-x, y+1/2, -z+1/2'
'-x, -y, -z'
'x, -y-1/2, z-1/2'

loop_
_atom_site_label
_atom_site_type_symbol
_atom_site_fract_x
_atom_site_fract_y
_atom_site_fract_z
_atom_site_U_iso_or_equiv
_atom_site_adp_type
_atom_site_occupancy
_atom_site_symmetry_multiplicity
_atom_site_calc_flag
_atom_site_refinement_flags
_atom_site_disorder_assembly
_atom_site_disorder_group
Cu1 Cu 0.0000 0.0000 0.5000 0.02289(9) Uani 1 2 d S . .
N1 N 0.29768(12) 0.30473(14) 0.67123(8) 0.0246(3) Uani 1 1 d . . .
N2 N 0.33210(12) 0.20786(13) 0.73977(8) 0.0227(3) Uani 1 1 d D A .
N3 N 0.26133(13) 0.08626(14) 0.71854(8) 0.0267(3) Uani 1 1 d . . .
N4 N 0.17683(12) 0.10174(14) 0.63158(8) 0.0272(3) Uani 1 1 d . . .
C5 C 0.20030(14) 0.23407(16) 0.60437(10) 0.0232(3) Uani 1 1 d . . .
C1 C 0.43483(14) 0.23748(16) 0.83535(9) 0.0242(3) Uani 1 1 d DU . .
C2A C 0.3512(10) 0.2918(12) 0.8932(6) 0.045(2) Uani 0.378(9) 1 d PDU A 1
H2A1 H 0.2821 0.2195 0.8938 0.067 Uiso 0.378(9) 1 calc PR A 1
H2A2 H 0.3043 0.3813 0.8660 0.067 Uiso 0.378(9) 1 calc PR A 1
H2A3 H 0.4131 0.3098 0.9571 0.067 Uiso 0.378(9) 1 calc PR A 1
C3A C 0.5313(6) 0.3686(8) 0.8262(3) 0.0326(15) Uani 0.378(9) 1 d PDU A 1
H3A1 H 0.6012 0.3884 0.8873 0.049 Uiso 0.378(9) 1 calc PR A 1
H3A2 H 0.4741 0.4544 0.8040 0.049 Uiso 0.378(9) 1 calc PR A 1
H3A3 H 0.5775 0.3430 0.7817 0.049 Uiso 0.378(9) 1 calc PR A 1
C4A C 0.5200(10) 0.1111(7) 0.8694(5) 0.055(3) Uani 0.378(9) 1 d PDU A 1
H4A1 H 0.5693 0.0868 0.8265 0.083 Uiso 0.378(9) 1 calc PR A 1
H4A2 H 0.4609 0.0303 0.8733 0.083 Uiso 0.378(9) 1 calc PR A 1
H4A3 H 0.5872 0.1310 0.9315 0.083 Uiso 0.378(9) 1 calc PR A 1
C2B C 0.3670(7) 0.3416(4) 0.8815(4) 0.0350(11) Uani 0.622(9) 1 d PDU A 2
H2B1 H 0.2788 0.3016 0.8817 0.052 Uiso 0.622(9) 1 calc PR A 2
H2B2 H 0.3500 0.4326 0.8470 0.052 Uiso 0.622(9) 1 calc PR A 2
H2B3 H 0.4279 0.3586 0.9458 0.052 Uiso 0.622(9) 1 calc PR A 2
C3B C 0.5656(3) 0.2841(7) 0.8225(2) 0.0428(12) Uani 0.622(9) 1 d PDU A 2
H3B1 H 0.6360 0.3025 0.8836 0.064 Uiso 0.622(9) 1 calc PR A 2
H3B2 H 0.5488 0.3722 0.7851 0.064 Uiso 0.622(9) 1 calc PR A 2
H3B3 H 0.5982 0.2083 0.7904 0.064 Uiso 0.622(9) 1 calc PR A 2
C4B C 0.4612(4) 0.0914(3) 0.8911(2) 0.0258(7) Uani 0.622(9) 1 d PDU A 2
H4B1 H 0.4967 0.0197 0.8578 0.039 Uiso 0.622(9) 1 calc PR A 2
H4B2 H 0.3741 0.0570 0.8967 0.039 Uiso 0.622(9) 1 calc PR A 2
H4B3 H 0.5293 0.1066 0.9535 0.039 Uiso 0.622(9) 1 calc PR A 2
C6 C 0.12495(14) 0.29084(16) 0.51059(10) 0.0241(3) Uani 1 1 d . . .
N7 N 0.03056(12) 0.20035(14) 0.45370(8) 0.0244(3) Uani 1 1 d . . .
C8 C -0.04274(15) 0.24557(17) 0.36712(10) 0.0287(3) Uani 1 1 d . . .
H8 H -0.1098 0.1829 0.3269 0.034 Uiso 1 1 calc R . .
C9 C -0.02409(17) 0.38008(18) 0.33446(11) 0.0337(3) Uani 1 1 d . . .
H9 H -0.0775 0.4089 0.2729 0.040 Uiso 1 1 calc R . .
C10 C 0.07325(19) 0.47205(18) 0.39259(12) 0.0355(4) Uani 1 1 d . . .
H10 H 0.0883 0.5645 0.3714 0.043 Uiso 1 1 calc R . .
C11 C 0.14879(16) 0.42707(17) 0.48262(11) 0.0308(3) Uani 1 1 d . . .
H11 H 0.2155 0.4886 0.5242 0.037 Uiso 1 1 calc R . .
S1S S -0.31053(4) 0.23477(5) 0.62288(3) 0.03311(11) Uani 1 1 d . . .
C1S C -0.21074(15) 0.14567(15) 0.57842(9) 0.0240(3) Uani 1 1 d . . .
N7S N -0.13913(13) 0.08235(14) 0.54753(9) 0.0293(3) Uani 1 1 d . . .

loop_
_atom_site_aniso_label
_atom_site_aniso_U_11
_atom_site_aniso_U_22
_atom_site_aniso_U_33
_atom_site_aniso_U_23
_atom_site_aniso_U_13
_atom_site_aniso_U_12
Cu1 0.01982(14) 0.02625(15) 0.01951(14) 0.00226(9) 0.00267(10) -0.00076(9)
N1 0.0219(6) 0.0309(6) 0.0186(6) 0.0003(5) 0.0038(5) 0.0005(5)
N2 0.0182(6) 0.0301(6) 0.0175(6) -0.0015(5) 0.0030(5) 0.0024(5)
N3 0.0239(6) 0.0301(6) 0.0210(6) -0.0001(5) 0.0010(5) 0.0009(5)
N4 0.0238(6) 0.0308(7) 0.0211(6) 0.0018(5) -0.0001(5) 0.0010(5)
C5 0.0191(6) 0.0288(7) 0.0199(7) -0.0010(6) 0.0042(5) 0.0015(5)
C1 0.0211(7) 0.0334(8) 0.0150(6) -0.0020(6) 0.0020(5) -0.0006(6)
C2A 0.038(3) 0.073(6) 0.027(3) -0.012(4) 0.014(3) -0.007(4)
C3A 0.026(2) 0.047(4) 0.019(2) -0.001(2) 0.0008(17) -0.016(2)
C4A 0.064(5) 0.036(3) 0.035(3) -0.008(2) -0.024(3) 0.015(3)
C2B 0.053(3) 0.0259(19) 0.0218(17) -0.0008(14) 0.0064(15) 0.0112(18)
C3B 0.0266(15) 0.075(3) 0.0212(13) 0.0049(16) 0.0008(11) -0.0195(18)
C4B 0.0266(15) 0.0274(13) 0.0188(13) 0.0001(10) 0.0019(11) 0.0077(11)
C6 0.0190(6) 0.0306(7) 0.0202(7) -0.0001(6) 0.0033(5) 0.0009(6)
N7 0.0199(6) 0.0300(6) 0.0202(6) 0.0017(5) 0.0029(5) -0.0003(5)
C8 0.0247(7) 0.0348(8) 0.0211(7) 0.0021(6) 0.0006(6) -0.0021(6)
C9 0.0334(8) 0.0375(8) 0.0227(7) 0.0070(7) -0.0003(6) -0.0002(7)
C10 0.0398(9) 0.0312(8) 0.0294(8) 0.0066(7) 0.0040(7) -0.0039(7)
C11 0.0295(8) 0.0323(8) 0.0256(7) 0.0000(6) 0.0030(6) -0.0046(6)
S1S 0.0362(2) 0.0362(2) 0.0247(2) -0.00140(15) 0.00737(16) 0.00686(16)
C1S 0.0248(7) 0.0244(7) 0.0172(6) 0.0033(5) -0.0002(5) -0.0039(6)
N7S 0.0271(6) 0.0319(7) 0.0270(6) 0.0026(5) 0.0069(5) -0.0001(5)

loop_
_atom_type_symbol
_atom_type_description
_atom_type_scat_dispersion_real
_atom_type_scat_dispersion_imag
_atom_type_scat_source
C C 0.0033 0.0016 'International Tables Vol C Tables 4.2.6.8 and 6.1.1.4'
H H 0.0000 0.0000 'International Tables Vol C Tables 4.2.6.8 and 6.1.1.4'
N N 0.0061 0.0033 'International Tables Vol C Tables 4.2.6.8 and 6.1.1.4'
S S 0.1246 0.1234 'International Tables Vol C Tables 4.2.6.8 and 6.1.1.4'
Cu Cu 0.3201 1.2651 'International Tables Vol C Tables 4.2.6.8 and 6.1.1.4'

loop_
_geom_angle_atom_site_label_1
_geom_angle_atom_site_label_2
_geom_angle_atom_site_label_3
_geom_angle
_geom_angle_site_symmetry_1
_geom_angle_site_symmetry_3
N7S Cu1 N7S 180.0 3_556 .
N7S Cu1 N7 89.30(5) 3_556 3_556
N7S Cu1 N7 90.70(5) . 3_556
N7S Cu1 N7 90.70(5) 3_556 .
N7S Cu1 N7 89.30(5) . .
N7 Cu1 N7 180.0 3_556 .
N7S Cu1 N4 91.36(5) 3_556 .
N7S Cu1 N4 88.64(5) . .
N7 Cu1 N4 103.40(4) 3_556 .
N7 Cu1 N4 76.60(4) . .
N7S Cu1 N4 88.64(5) 3_556 3_556
N7S Cu1 N4 91.36(5) . 3_556
N7 Cu1 N4 76.60(5) 3_556 3_556
N7 Cu1 N4 103.40(4) . 3_556
N4 Cu1 N4 180.0 . 3_556
C5 N1 N2 101.28(12) . .
N3 N2 N1 114.14(11) . .
N3 N2 C1 122.60(12) . .
N1 N2 C1 123.12(12) . .
N4 N3 N2 105.69(12) . .
N3 N4 C5 106.45(12) . .
N3 N4 Cu1 148.04(10) . .
C5 N4 Cu1 105.52(9) . .
N1 C5 N4 112.44(12) . .
N1 C5 C6 125.09(13) . .
N4 C5 C6 122.47(13) . .
C4A C1 C3B 79.8(4) . .
C4A C1 C2B 132.4(4) . .
C3B C1 C2B 117.2(3) . .
C4A C1 N2 109.7(2) . .
C3B C1 N2 107.04(15) . .
C2B C1 N2 106.7(3) . .
C4A C1 C2A 117.1(5) . .
C3B C1 C2A 134.2(4) . .
N2 C1 C2A 106.0(4) . .
C3B C1 C4B 109.0(2) . .
C2B C1 C4B 109.0(2) . .
N2 C1 C4B 107.41(15) . .
C2A C1 C4B 90.1(4) . .
C4A C1 C3A 109.4(4) . .
C2B C1 C3A 87.0(3) . .
N2 C1 C3A 107.74(19) . .
C2A C1 C3A 106.6(4) . .
C4B C1 C3A 134.7(3) . .
C1 C2A H2A1 109.5 . .
C1 C2A H2A2 109.5 . .
C1 C2A H2A3 109.5 . .
C1 C3A H3A1 109.5 . .
C1 C3A H3A2 109.5 . .
C1 C3A H3A3 109.5 . .
C1 C4A H4A1 109.5 . .
C1 C4A H4A2 109.5 . .
C1 C4A H4A3 109.5 . .
C1 C2B H2B1 109.5 . .
C1 C2B H2B2 109.5 . .
H2B1 C2B H2B2 109.5 . .
C1 C2B H2B3 109.5 . .
H2B1 C2B H2B3 109.5 . .
H2B2 C2B H2B3 109.5 . .
C1 C3B H3B1 109.5 . .
C1 C3B H3B2 109.5 . .
H3B1 C3B H3B2 109.5 . .
C1 C3B H3B3 109.5 . .
H3B1 C3B H3B3 109.5 . .
H3B2 C3B H3B3 109.5 . .
C1 C4B H4B1 109.5 . .
C1 C4B H4B2 109.5 . .
H4B1 C4B H4B2 109.5 . .
C1 C4B H4B3 109.5 . .
H4B1 C4B H4B3 109.5 . .
H4B2 C4B H4B3 109.5 . .
N7 C6 C11 122.38(13) . .
N7 C6 C5 115.11(13) . .
C11 C6 C5 122.51(13) . .
C8 N7 C6 118.31(13) . .
C8 N7 Cu1 121.39(10) . .
C6 N7 Cu1 120.30(10) . .
N7 C8 C9 122.41(14) . .
N7 C8 H8 118.8 . .
C9 C8 H8 118.8 . .
C10 C9 C8 119.15(14) . .
C10 C9 H9 120.4 . .
C8 C9 H9 120.4 . .
C9 C10 C11 118.99(15) . .
C9 C10 H10 120.5 . .
C11 C10 H10 120.5 . .
C6 C11 C10 118.76(14) . .
C6 C11 H11 120.6 . .
C10 C11 H11 120.6 . .
N7S C1S S1S 179.48(14) . .
C1S N7S Cu1 171.56(12) . .

loop_
_geom_bond_atom_site_label_1
_geom_bond_atom_site_label_2
_geom_bond_distance
_geom_bond_site_symmetry_2
Cu1 N7S 1.9628(13) 3_556
Cu1 N7S 1.9629(13) .
Cu1 N7 2.0540(12) 3_556
Cu1 N7 2.0540(12) .
Cu1 N4 2.3944(12) .
Cu1 N4 2.3945(12) 3_556
N1 C5 1.3326(18) .
N1 N2 1.3327(17) .
N2 N3 1.3235(18) .
N2 C1 1.5045(17) .
N3 N4 1.3216(17) .
N4 C5 1.3464(19) .
C5 C6 1.4720(19) .
C1 C4A 1.451(5) .
C1 C3B 1.485(3) .
C1 C2B 1.499(5) .
C1 C2A 1.510(8) .
C1 C4B 1.576(3) .
C1 C3A 1.607(5) .
C2A H2A1 0.9800 .
C2A H2A2 0.9800 .
C2A H2A3 0.9800 .
C3A H3A1 0.9800 .
C3A H3A2 0.9800 .
C3A H3A3 0.9800 .
C4A H4A1 0.9800 .
C4A H4A2 0.9800 .
C4A H4A3 0.9800 .
C2B H2B1 0.9800 .
C2B H2B2 0.9800 .
C2B H2B3 0.9800 .
C3B H3B1 0.9800 .
C3B H3B2 0.9800 .
C3B H3B3 0.9800 .
C4B H4B1 0.9800 .
C4B H4B2 0.9800 .
C4B H4B3 0.9800 .
C6 N7 1.3517(19) .
C6 C11 1.385(2) .
N7 C8 1.3445(19) .
C8 C9 1.384(2) .
C8 H8 0.9500 .
C9 C10 1.383(2) .
C9 H9 0.9500 .
C10 C11 1.391(2) .
C10 H10 0.9500 .
C11 H11 0.9500 .
S1S C1S 1.6329(16) .
C1S N7S 1.159(2) .

loop_
_geom_torsion_atom_site_label_1
_geom_torsion_atom_site_label_2
_geom_torsion_atom_site_label_3
_geom_torsion_atom_site_label_4
_geom_torsion
_geom_torsion_site_symmetry_1
C5 N1 N2 N3 -0.65(15) .
C5 N1 N2 C1 -176.40(12) .
N1 N2 N3 N4 0.70(16) .
C1 N2 N3 N4 176.48(12) .
N2 N3 N4 C5 -0.42(15) .
N2 N3 N4 Cu1 179.57(14) .
N7S Cu1 N4 N3 -89.51(19) 3_556
N7S Cu1 N4 N3 90.49(19) .
N7 Cu1 N4 N3 0.10(19) 3_556
N7 Cu1 N4 N3 -179.90(19) .
N7S Cu1 N4 C5 90.48(10) 3_556
N7S Cu1 N4 C5 -89.52(10) .
N7 Cu1 N4 C5 -179.92(9) 3_556
N7 Cu1 N4 C5 0.08(9) .
N2 N1 C5 N4 0.36(15) .
N2 N1 C5 C6 -179.57(13) .
N3 N4 C5 N1 0.04(16) .
Cu1 N4 C5 N1 -179.96(9) .
N3 N4 C5 C6 179.97(13) .
Cu1 N4 C5 C6 -0.03(16) .
N3 N2 C1 C4A 43.9(6) .
N1 N2 C1 C4A -140.8(6) .
N3 N2 C1 C3B 128.8(3) .
N1 N2 C1 C3B -55.8(3) .
N3 N2 C1 C2B -104.9(2) .
N1 N2 C1 C2B 70.5(3) .
N3 N2 C1 C2A -83.4(5) .
N1 N2 C1 C2A 92.0(5) .
N3 N2 C1 C4B 11.9(2) .
N1 N2 C1 C4B -172.71(17) .
N3 N2 C1 C3A 162.8(3) .
N1 N2 C1 C3A -21.8(4) .
N1 C5 C6 N7 179.84(13) .
N4 C5 C6 N7 -0.1(2) .
N1 C5 C6 C11 -0.2(2) .
N4 C5 C6 C11 179.84(14) .
C11 C6 N7 C8 -0.3(2) .
C5 C6 N7 C8 179.60(13) .
C11 C6 N7 Cu1 -179.75(11) .
C5 C6 N7 Cu1 0.18(17) .
N7S Cu1 N7 C8 89.22(12) 3_556
N7S Cu1 N7 C8 -90.79(12) .
N4 Cu1 N7 C8 -179.55(12) .
N4 Cu1 N7 C8 0.45(12) 3_556
N7S Cu1 N7 C6 -91.38(11) 3_556
N7S Cu1 N7 C6 88.62(11) .
N4 Cu1 N7 C6 -0.14(10) .
N4 Cu1 N7 C6 179.86(10) 3_556
C6 N7 C8 C9 0.5(2) .
Cu1 N7 C8 C9 179.91(12) .
N7 C8 C9 C10 0.0(3) .
C8 C9 C10 C11 -0.6(3) .
N7 C6 C11 C10 -0.3(2) .
C5 C6 C11 C10 179.79(15) .
C9 C10 C11 C6 0.7(3) .
